data_4115819
loop_
_publ_author_name
'H\'ector Carrasco'
'Concepci\'on Foces-Foces'
'Cirilo P\'erez'
'Mat\'ias L. Rodr\'iguez'
'Julio D. Mart\'in'

_publ_contact_author
;                                                                               
      C.Foce-Foces
      Instituto de Quimica-Fisica Rocasolano-CSIC                               
      Departamento de Cristalografia                                            
      Serrano 119                                                               
      E-28006 Madrid                                                            
      Spain                                                                     
;
_publ_contact_author_email cfoces@iqfr.csic.es
_publ_contact_author_fax '+34 1 5642431'
_publ_contact_author_phone '+34 1 5619400'
_publ_section_title
;
 Tubular Hydrogen-Bonded Networks Sustained by Water Molecules
;
_journal_name_full 'Journal of the American Chemical Society'
_journal_page_first 11970
_journal_page_last 11981
_journal_paper_doi 10.1021/ja011028t
_journal_volume 123
_journal_year 2001
_chemical_formula_sum 'C12 H20 O4'
_chemical_formula_weight 228.28
_chemical_name_systematic
; 
 ? 
;
_space_group_IT_number 14
_symmetry_cell_setting monoclinic
_symmetry_space_group_name_Hall '-P 2ybc'
_symmetry_space_group_name_H-M 'P 1 21/c 1'
_atom_sites_solution_hydrogens geom
_atom_sites_solution_primary direct
_atom_sites_solution_secondary difmap
_audit_creation_method SHELXL-97
_cell_angle_alpha 90.00
_cell_angle_beta 110.69(3)
_cell_angle_gamma 90.00
_cell_formula_units_Z 4
_cell_length_a 7.962(2)
_cell_length_b 19.376(6)
_cell_length_c 8.053(4)
_cell_measurement_temperature 293(2)
_cell_volume 1162.2(8)
_computing_structure_refinement 'SHELXL-97 (Sheldrick, 1997)'
_computing_structure_solution Sir97
_diffrn_ambient_temperature 293(2)
_diffrn_measured_fraction_theta_full 0.973
_diffrn_measured_fraction_theta_max 0.973
_diffrn_radiation_monochromator graphite
_diffrn_radiation_source 'fine-focus sealed tube'
_diffrn_radiation_type MoK\a
_diffrn_radiation_wavelength 0.71069
_diffrn_reflns_av_R_equivalents 0.0161
_diffrn_reflns_av_sigmaI/netI 0.0392
_diffrn_reflns_limit_h_max 9
_diffrn_reflns_limit_h_min -9
_diffrn_reflns_limit_k_max 0
_diffrn_reflns_limit_k_min -24
_diffrn_reflns_limit_l_max 0
_diffrn_reflns_limit_l_min -10
_diffrn_reflns_number 2444
_diffrn_reflns_theta_full 26.28
_diffrn_reflns_theta_max 26.28
_diffrn_reflns_theta_min 2.73
_exptl_absorpt_coefficient_mu 0.097
_exptl_crystal_density_diffrn 1.305
_exptl_crystal_F_000 496
_refine_diff_density_max 0.224
_refine_diff_density_min -0.205
_refine_diff_density_rms 0.038
_refine_ls_extinction_coef 0.004(2)
_refine_ls_extinction_expression Fc^*^=kFc[1+0.001xFc^2^\l^3^/sin(2\q)]^-1/4^
_refine_ls_extinction_method SHELXL
_refine_ls_goodness_of_fit_ref 1.015
_refine_ls_hydrogen_treatment mixed
_refine_ls_matrix_type full
_refine_ls_number_parameters 149
_refine_ls_number_reflns 2284
_refine_ls_number_restraints 0
_refine_ls_restrained_S_all 1.015
_refine_ls_R_factor_all 0.0824
_refine_ls_R_factor_gt 0.0423
_refine_ls_shift/su_max 0.000
_refine_ls_shift/su_mean 0.000
_refine_ls_structure_factor_coef Fsqd
_refine_ls_weighting_details 'calc w=1/[\s^2^(Fo^2^)+(0.0482P)^2^+0.3898P] where P=(Fo^2^+2Fc^2^)/3'
_refine_ls_weighting_scheme calc
_refine_ls_wR_factor_gt 0.1000
_refine_ls_wR_factor_ref 0.1137
_reflns_number_gt 1554
_reflns_number_total 2284
_reflns_threshold_expression >2sigma(I)
_cod_data_source_file ja011028t_15.cif
_cod_data_source_block 1p
_cod_original_cell_volume 1162.2(7)
_cod_database_code 4115819

loop_
_symmetry_equiv_pos_as_xyz
'x, y, z'
'-x, y+1/2, -z+1/2'
'-x, -y, -z'
'x, -y-1/2, z-1/2'

loop_
_atom_site_label
_atom_site_type_symbol
_atom_site_fract_x
_atom_site_fract_y
_atom_site_fract_z
_atom_site_U_iso_or_equiv
_atom_site_adp_type
_atom_site_occupancy
_atom_site_symmetry_multiplicity
_atom_site_calc_flag
_atom_site_refinement_flags
O1 O 0.24354(16) 0.33959(6) 0.42707(16) 0.0314(3) Uani 1 1 d .
O2 O 0.1875(2) 0.44411(9) 0.6508(2) 0.0569(4) Uani 1 1 d .
H2 H 0.2773 0.4197 0.6865 0.123(10) Uiso 1 1 calc R
O4 O 0.4609(2) 0.41120(7) 0.0309(2) 0.0468(4) Uani 1 1 d .
H4 H 0.5142 0.4391 -0.0091 0.123(10) Uiso 1 1 calc R
O3 O 0.3457(2) 0.50760(7) 0.0962(2) 0.0497(4) Uani 1 1 d .
C1 C 0.0868(2) 0.38426(9) 0.3646(3) 0.0330(4) Uani 1 1 d .
C2 C -0.0691(3) 0.34433(11) 0.2325(3) 0.0464(5) Uani 1 1 d .
C3 C -0.0108(3) 0.31137(11) 0.0892(3) 0.0482(6) Uani 1 1 d .
C4 C 0.1095(3) 0.35750(11) 0.0232(3) 0.0423(5) Uani 1 1 d .
C5 C 0.2473(2) 0.39965(9) 0.1749(2) 0.0306(4) Uani 1 1 d .
C6 C 0.1418(2) 0.44186(9) 0.2656(2) 0.0333(4) Uani 1 1 d .
C9 C 0.3658(2) 0.35413(9) 0.3333(2) 0.0288(4) Uani 1 1 d .
C10 C 0.4288(3) 0.28591(10) 0.2822(3) 0.0423(5) Uani 1 1 d .
C11 C 0.5275(2) 0.39467(10) 0.4579(3) 0.0362(5) Uani 1 1 d .
C12 C 0.6334(3) 0.35810(11) 0.6298(3) 0.0474(5) Uani 1 1 d .
C7 C 0.3579(2) 0.44372(10) 0.0972(2) 0.0333(4) Uani 1 1 d .
C8 C 0.0455(3) 0.40686(11) 0.5257(3) 0.0448(5) Uani 1 1 d .
H21 H -0.1668 0.3791 0.1890 0.070 Uiso 1 1 d .
H22 H -0.1106 0.3097 0.3001 0.070 Uiso 1 1 d .
H31 H 0.0529 0.2660 0.1391 0.070 Uiso 1 1 d .
H32 H -0.1137 0.2998 -0.0130 0.070 Uiso 1 1 d .
H41 H 0.0317 0.3940 -0.0648 0.070 Uiso 1 1 d .
H42 H 0.1698 0.3284 -0.0471 0.070 Uiso 1 1 d .
H61 H 0.0268 0.4638 0.1650 0.070 Uiso 1 1 d .
H62 H 0.2196 0.4769 0.3414 0.070 Uiso 1 1 d .
H101 H 0.3339 0.2579 0.2008 0.070 Uiso 1 1 d .
H102 H 0.4799 0.2546 0.3847 0.070 Uiso 1 1 d .
H103 H 0.5184 0.2902 0.2412 0.070 Uiso 1 1 d .
H111 H 0.4828 0.4386 0.4818 0.070 Uiso 1 1 d .
H112 H 0.5969 0.4075 0.3900 0.070 Uiso 1 1 d .
H121 H 0.7268 0.3872 0.7091 0.070 Uiso 1 1 d .
H122 H 0.5624 0.3442 0.6911 0.070 Uiso 1 1 d .
H123 H 0.6771 0.3164 0.6011 0.070 Uiso 1 1 d .
H8A H 0.0098 0.3654 0.5785 0.070 Uiso 1 1 d .
H8B H -0.0619 0.4420 0.4969 0.070 Uiso 1 1 d .

loop_
_atom_site_aniso_label
_atom_site_aniso_U_11
_atom_site_aniso_U_22
_atom_site_aniso_U_33
_atom_site_aniso_U_23
_atom_site_aniso_U_13
_atom_site_aniso_U_12
O1 0.0303(7) 0.0314(6) 0.0355(7) 0.0078(5) 0.0155(5) 0.0028(5)
O2 0.0632(11) 0.0676(11) 0.0439(9) -0.0050(8) 0.0238(8) 0.0060(9)
O4 0.0516(9) 0.0453(8) 0.0567(10) 0.0073(7) 0.0354(8) 0.0024(7)
O3 0.0683(10) 0.0350(8) 0.0621(10) 0.0048(7) 0.0434(9) -0.0024(7)
C1 0.0296(10) 0.0322(10) 0.0398(11) 0.0093(8) 0.0154(8) 0.0049(8)
C2 0.0323(10) 0.0514(12) 0.0547(13) 0.0108(11) 0.0146(10) -0.0060(10)
C3 0.0404(11) 0.0536(13) 0.0433(12) -0.0014(10) 0.0054(10) -0.0146(10)
C4 0.0442(12) 0.0472(12) 0.0315(10) -0.0019(9) 0.0084(9) -0.0086(10)
C5 0.0298(9) 0.0319(10) 0.0309(10) 0.0022(8) 0.0120(8) 0.0001(8)
C6 0.0308(10) 0.0344(10) 0.0381(10) 0.0076(8) 0.0162(8) 0.0033(8)
C9 0.0294(9) 0.0286(9) 0.0315(9) 0.0014(8) 0.0145(8) -0.0004(8)
C10 0.0443(12) 0.0344(10) 0.0512(13) -0.0028(9) 0.0207(10) 0.0043(9)
C11 0.0326(10) 0.0360(10) 0.0383(11) 0.0025(8) 0.0106(9) -0.0032(8)
C12 0.0438(12) 0.0480(12) 0.0442(12) 0.0036(10) 0.0080(10) -0.0035(10)
C7 0.0342(10) 0.0381(10) 0.0290(9) 0.0023(8) 0.0129(8) 0.0001(9)
C8 0.0480(13) 0.0441(11) 0.0540(13) 0.0079(10) 0.0326(11) 0.0042(10)

loop_
_atom_type_symbol
_atom_type_description
_atom_type_scat_dispersion_real
_atom_type_scat_dispersion_imag
_atom_type_scat_source
C C 0.0033 0.0016 'International Tables Vol C Tables 4.2.6.8 and 6.1.1.4'
H H 0.0000 0.0000 'International Tables Vol C Tables 4.2.6.8 and 6.1.1.4'
O O 0.0106 0.0060 'International Tables Vol C Tables 4.2.6.8 and 6.1.1.4'

loop_
_geom_angle_atom_site_label_1
_geom_angle_atom_site_label_2
_geom_angle_atom_site_label_3
_geom_angle
C1 O1 C9 110.80(12)
C8 O2 H2 109.5
C7 O4 H4 109.5
O1 C1 C8 107.21(15)
O1 C1 C6 104.27(14)
C8 C1 C6 115.28(16)
O1 C1 C2 109.02(15)
C8 C1 C2 112.02(17)
C6 C1 C2 108.62(16)
C3 C2 C1 110.42(16)
C3 C2 H21 115.2
C1 C2 H21 104.1
C3 C2 H22 112.4
C1 C2 H22 107.8
H21 C2 H22 106.3
C2 C3 C4 114.27(17)
C2 C3 H31 107.6
C4 C3 H31 110.6
C2 C3 H32 110.5
C4 C3 H32 106.7
H31 C3 H32 106.9
C3 C4 C5 112.79(16)
C3 C4 H41 109.8
C5 C4 H41 105.3
C3 C4 H42 109.9
C5 C4 H42 112.5
H41 C4 H42 106.2
C7 C5 C6 113.18(15)
C7 C5 C4 108.90(15)
C6 C5 C4 107.58(15)
C7 C5 C9 112.60(14)
C6 C5 C9 100.79(14)
C4 C5 C9 113.57(15)
C1 C6 C5 99.56(14)
C1 C6 H61 111.0
C5 C6 H61 108.5
C1 C6 H62 114.8
C5 C6 H62 109.7
H61 C6 H62 112.4
O1 C9 C10 108.50(14)
O1 C9 C11 108.65(14)
C10 C9 C11 109.88(15)
O1 C9 C5 102.17(13)
C10 C9 C5 115.54(15)
C11 C9 C5 111.63(14)
C9 C10 H101 114.5
C9 C10 H102 112.6
H101 C10 H102 102.3
C9 C10 H103 113.8
H101 C10 H103 109.6
H102 C10 H103 102.7
C12 C11 C9 115.03(16)
C12 C11 H111 110.7
C9 C11 H111 107.3
C12 C11 H112 113.8
C9 C11 H112 106.6
H111 C11 H112 102.5
C11 C12 H121 112.2
C11 C12 H122 112.4
H121 C12 H122 107.0
C11 C12 H123 108.1
H121 C12 H123 113.4
H122 C12 H123 103.5
O3 C7 O4 122.95(17)
O3 C7 C5 120.68(16)
O4 C7 C5 116.36(16)
O2 C8 C1 113.37(16)
O2 C8 H8A 112.6
C1 C8 H8A 108.3
O2 C8 H8B 102.1
C1 C8 H8B 113.8
H8A C8 H8B 106.5

loop_
_geom_bond_atom_site_label_1
_geom_bond_atom_site_label_2
_geom_bond_distance
O1 C1 1.455(2)
O1 C9 1.455(2)
O2 C8 1.417(3)
O2 H2 0.8200
O4 C7 1.290(2)
O4 H4 0.8200
O3 C7 1.241(2)
C1 C8 1.511(3)
C1 C6 1.523(2)
C1 C2 1.529(3)
C2 C3 1.527(3)
C2 H21 0.9945
C2 H22 0.9915
C3 C4 1.535(3)
C3 H31 1.0237
C3 H32 0.9601
C4 C5 1.554(3)
C4 H41 1.0372
C4 H42 1.0305
C5 C7 1.512(2)
C5 C6 1.529(3)
C5 C9 1.564(2)
C6 H61 1.0731
C6 H62 0.9746
C9 C10 1.521(2)
C9 C11 1.539(3)
C10 H101 0.9723
C10 H102 0.9887
C10 H103 0.8894
C11 C12 1.518(3)
C11 H111 0.9677
C11 H112 0.9378
C12 H121 0.9712
C12 H122 0.9123
C12 H123 0.9404
C8 H8A 0.9961
C8 H8B 1.0528

loop_
_geom_hbond_atom_site_label_D
_geom_hbond_atom_site_label_H
_geom_hbond_atom_site_label_A
_geom_hbond_distance_DH
_geom_hbond_distance_HA
_geom_hbond_distance_DA
_geom_hbond_angle_DHA
_geom_hbond_site_symmetry_A
O2 H2 O1 0.82 2.54 2.849(2) 104 .
O2 H2 O4 0.82 2.64 3.131(3) 120 1_556
O4 H4 O3 0.82 1.83 2.647(2) 173 3_665

loop_
_geom_torsion_atom_site_label_1
_geom_torsion_atom_site_label_2
_geom_torsion_atom_site_label_3
_geom_torsion_atom_site_label_4
_geom_torsion
C9 O1 C1 C8 -138.87(15)
C9 O1 C1 C6 -16.18(18)
C9 O1 C1 C2 99.68(16)
O1 C1 C2 C3 -51.3(2)
C8 C1 C2 C3 -169.81(17)
C6 C1 C2 C3 61.7(2)
C1 C2 C3 C4 -40.5(2)
C2 C3 C4 C5 38.9(2)
C3 C4 C5 C7 -179.50(16)
C3 C4 C5 C6 -56.5(2)
C3 C4 C5 C9 54.2(2)
O1 C1 C6 C5 39.02(17)
C8 C1 C6 C5 156.26(16)
C2 C1 C6 C5 -77.11(17)
C7 C5 C6 C1 -166.80(15)
C4 C5 C6 C1 72.84(17)
C9 C5 C6 C1 -46.33(16)
C1 O1 C9 C10 -135.79(15)
C1 O1 C9 C11 104.78(16)
C1 O1 C9 C5 -13.30(17)
C7 C5 C9 O1 158.15(14)
C6 C5 C9 O1 37.26(16)
C4 C5 C9 O1 -77.49(17)
C7 C5 C9 C10 -84.28(19)
C6 C5 C9 C10 154.83(15)
C4 C5 C9 C10 40.1(2)
C7 C5 C9 C11 42.2(2)
C6 C5 C9 C11 -78.67(17)
C4 C5 C9 C11 166.58(15)
O1 C9 C11 C12 59.1(2)
C10 C9 C11 C12 -59.5(2)
C5 C9 C11 C12 170.98(16)
C6 C5 C7 O3 -6.3(3)
C4 C5 C7 O3 113.3(2)
C9 C5 C7 O3 -119.82(19)
C6 C5 C7 O4 174.80(16)
C4 C5 C7 O4 -65.6(2)
C9 C5 C7 O4 61.3(2)
O1 C1 C8 O2 60.5(2)
C6 C1 C8 O2 -55.1(2)
C2 C1 C8 O2 -179.94(16)
